data_2204881
loop_
_publ_author_name
'Zhu, Guang-Jun'
'You, Zhong-Lu'
'Zhu, Hai-Liang'

_publ_section_title
;
 Poly[silver(I)-\m~2~-2-methylpyrazine-\m~2~-trifluoroacetato], a
 reinvestigation
;
_journal_issue 1
_journal_name_full 'Acta Crystallographica Section E'
_journal_page_first m87
_journal_page_last m88
_journal_paper_doi 10.1107/S160053680403209X
_journal_volume 61
_journal_year 2005
_chemical_formula_iupac '[Ag (C2 F3 N2) (C5 H6 N2)]'
_chemical_formula_moiety 'C7 H6 Ag1 F3 N2 O2'
_chemical_formula_sum 'C7 H6 Ag F3 N2 O2'
_chemical_formula_weight 315.01
_chemical_name_systematic
;
Poly[silver(I)-\m~2~-2-methylpyrazine-\m~2~-trifluoroacetato], a
re-investigation
;
_space_group_IT_number 14
_symmetry_cell_setting monoclinic
_symmetry_space_group_name_Hall '-P 2yn'
_symmetry_space_group_name_H-M 'P 1 21/n 1'
_atom_sites_solution_hydrogens geom
_atom_sites_solution_primary direct
_atom_sites_solution_secondary difmap
_audit_creation_method SHELXL-97
_cell_angle_alpha 90.00
_cell_angle_beta 96.0020(10)
_cell_angle_gamma 90.00
_cell_formula_units_Z 8
_cell_length_a 12.452(2)
_cell_length_b 12.619(2)
_cell_length_c 12.654(2)
_cell_measurement_reflns_used 3292
_cell_measurement_temperature 293(2)
_cell_measurement_theta_max 27.43
_cell_measurement_theta_min 2.28
_cell_volume 1977.4(5)
_computing_cell_refinement 'SAINT (Bruker, 1998)'
_computing_data_collection 'SMART (Bruker, 1998)'
_computing_data_reduction SAINT
_computing_molecular_graphics 'SHELXTL (Sheldrick, 1997b)'
_computing_publication_material SHELXTL
_computing_structure_refinement 'SHELXL97 (Sheldrick, 1997a)'
_computing_structure_solution 'SHELXS97 (Sheldrick, 1997a)'
_diffrn_ambient_temperature 293(2)
_diffrn_measured_fraction_theta_full 0.974
_diffrn_measured_fraction_theta_max 0.974
_diffrn_measurement_device_type 'Bruker SMART CCD area-detector'
_diffrn_measurement_method '\w scans'
_diffrn_radiation_monochromator graphite
_diffrn_radiation_source 'fine-focus sealed tube'
_diffrn_radiation_type MoK\a
_diffrn_radiation_wavelength 0.71073
_diffrn_reflns_av_R_equivalents 0.0596
_diffrn_reflns_av_sigmaI/netI 0.0477
_diffrn_reflns_limit_h_max 11
_diffrn_reflns_limit_h_min -15
_diffrn_reflns_limit_k_max 16
_diffrn_reflns_limit_k_min -14
_diffrn_reflns_limit_l_max 12
_diffrn_reflns_limit_l_min -16
_diffrn_reflns_number 9751
_diffrn_reflns_theta_full 27.00
_diffrn_reflns_theta_max 27.00
_diffrn_reflns_theta_min 1.61
_diffrn_standards_decay_% 0
_diffrn_standards_interval_count 0
_diffrn_standards_interval_time 0
_diffrn_standards_number 0
_exptl_absorpt_coefficient_mu 2.064
_exptl_absorpt_correction_T_max 0.7898
_exptl_absorpt_correction_T_min 0.5956
_exptl_absorpt_correction_type multi-scan
_exptl_absorpt_process_details '(SADABS; Sheldrick, 1996)'
_exptl_crystal_colour colorless
_exptl_crystal_density_diffrn 2.116
_exptl_crystal_density_method 'not measured'
_exptl_crystal_description block
_exptl_crystal_F_000 1216
_exptl_crystal_size_max 0.28
_exptl_crystal_size_mid 0.21
_exptl_crystal_size_min 0.12
_refine_diff_density_max 0.801
_refine_diff_density_min -0.515
_refine_ls_extinction_method none
_refine_ls_goodness_of_fit_ref 1.014
_refine_ls_hydrogen_treatment constr
_refine_ls_matrix_type full
_refine_ls_number_parameters 327
_refine_ls_number_reflns 4191
_refine_ls_number_restraints 96
_refine_ls_restrained_S_all 1.008
_refine_ls_R_factor_all 0.0559
_refine_ls_R_factor_gt 0.0397
_refine_ls_shift/su_max 0.314
_refine_ls_shift/su_mean 0.011
_refine_ls_structure_factor_coef Fsqd
_refine_ls_weighting_details 'calc w=1/[\s^2^(Fo^2^)+(0.0429P)^2^] where P=(Fo^2^+2Fc^2^)/3'
_refine_ls_weighting_scheme calc
_refine_ls_wR_factor_gt 0.0888
_refine_ls_wR_factor_ref 0.0959
_reflns_number_gt 3127
_reflns_number_total 4191
_reflns_threshold_expression 'I > 2\s(I)'
_cod_data_source_file dn6183.cif
_cod_data_source_block I
_cod_depositor_comments
;
The following automatic conversions were performed:
'_symmetry_cell_setting' value 'Monoclinic' changed to 'monoclinic'
according to '/home/saulius/struct/CIF-dictionaries/cif_core.dic'
dictionary named 'cif_core.dic' version 2.4.1 from 2010-06-29.

Automatic conversion script
Id: cif_fix_enum 1527 2010-12-29 10:47:43Z saulius 

The following automatic conversions were performed:

'_symmetry_cell_setting' value 'Monoclinic' changed to 'monoclinic'
according to /home/saulius/struct/CIF-dictionaries/cif_core.dic
dictionary named 'cif_core.dic' version 2.4.1 from 2010-06-29.

Automatic conversion script
Id: cif_fix_values 1715 2011-07-08 13:25:40Z adriana 
;
_cod_original_cell_volume 1977.5(5)
_cod_original_sg_symbol_H-M 'P 21/n'
_cod_original_formula_sum 'C7 H6 Ag1 F3 N2 O2'
_cod_database_code 2204881
_cod_database_fobs_code 2204881

loop_
_symmetry_equiv_pos_as_xyz
'x, y, z'
'-x+1/2, y+1/2, -z+1/2'
'-x, -y, -z'
'x-1/2, -y-1/2, z-1/2'

loop_
_atom_site_label
_atom_site_fract_x
_atom_site_fract_y
_atom_site_fract_z
_atom_site_U_iso_or_equiv
_atom_site_adp_type
_atom_site_calc_flag
_atom_site_refinement_flags
_atom_site_occupancy
_atom_site_disorder_assembly
_atom_site_disorder_group
_atom_site_type_symbol
Ag1 0.22951(3) 0.23832(2) 0.39536(3) 0.04588(12) Uani d . 1 . . Ag
Ag2 0.60170(3) 0.25382(2) 0.27001(3) 0.04753(12) Uani d . 1 . . Ag
C2 0.5629(4) 0.1901(4) 0.5632(4) 0.0668(13) Uani d DU 1 . . C
F1 0.5800(14) 0.0879(11) 0.5667(13) 0.158(8) Uani d PDU 0.52 A 1 F
F2 0.6514(12) 0.2284(19) 0.5299(16) 0.161(10) Uani d PDU 0.52 A 1 F
F3 0.5586(15) 0.2219(17) 0.6552(11) 0.149(9) Uani d PDU 0.52 A 1 F
F1' 0.5538(10) 0.1077(13) 0.6208(14) 0.131(7) Uani d PDU 0.48 A 2 F
F2' 0.6499(10) 0.1780(16) 0.5139(12) 0.099(5) Uani d PDU 0.48 A 2 F
F3' 0.5875(14) 0.2693(14) 0.6272(13) 0.119(6) Uani d PDU 0.48 A 2 F
C4 0.4364(4) 0.1919(5) -0.0588(4) 0.0672(13) Uani d DU 1 . . C
F4 0.4655(13) 0.2236(19) -0.1463(8) 0.127(5) Uani d PDU 0.53 B 1 F
F5 0.3407(8) 0.218(2) -0.0599(11) 0.142(6) Uani d PDU 0.53 B 1 F
F6 0.4375(14) 0.0838(7) -0.0695(12) 0.125(4) Uani d PDU 0.53 B 1 F
F4' 0.4856(12) 0.156(2) -0.1385(13) 0.147(10) Uani d PDU 0.47 B 2 F
F5' 0.3885(19) 0.2755(9) -0.0998(16) 0.136(6) Uani d PDU 0.47 B 2 F
F6' 0.3614(18) 0.128(2) -0.0430(10) 0.146(7) Uani d PDU 0.47 B 2 F
O1 0.3779(2) 0.2188(3) 0.5302(2) 0.0669(8) Uani d . 1 . . O
O2 0.4727(3) 0.2226(3) 0.3922(2) 0.0676(9) Uani d . 1 . . O
O3 0.4686(2) 0.2249(2) 0.1216(2) 0.0599(8) Uani d . 1 . . O
O4 0.6078(2) 0.2359(2) 0.0270(3) 0.0635(9) Uani d . 1 . . O
N1 0.2283(2) 0.0841(2) 0.3005(2) 0.0429(7) Uani d . 1 . . N
N2 0.2488(2) -0.1009(2) 0.1861(2) 0.0428(7) Uani d . 1 . . N
N3 0.6833(2) 0.4141(2) 0.2611(2) 0.0431(7) Uani d . 1 . . N
N4 0.8002(3) 0.5984(2) 0.2398(2) 0.0490(8) Uani d . 1 . . N
C1 0.4617(3) 0.2123(3) 0.4865(3) 0.0446(9) Uani d . 1 A . C
C3 0.5137(3) 0.2204(3) 0.0388(3) 0.0396(8) Uani d . 1 A . C
C5 0.2957(3) 0.0753(3) 0.2262(3) 0.0549(11) Uani d . 1 A . C
H5 0.3377 0.1337 0.2125 0.066 Uiso calc R 1 . . H
C6 0.3063(3) -0.0148(3) 0.1692(3) 0.0540(10) Uani d . 1 . . C
H6 0.3545 -0.0163 0.1178 0.065 Uiso calc R 1 A . H
C7 0.1812(3) -0.0933(3) 0.2596(3) 0.0485(10) Uani d . 1 . . C
H7 0.1395 -0.1520 0.2728 0.058 Uiso calc R 1 A . H
C8 0.1699(3) -0.0019(3) 0.3177(3) 0.0418(8) Uani d . 1 A . C
C9 0.0925(4) 0.0047(3) 0.4008(4) 0.0802(16) Uani d . 1 . . C
H9A 0.1312 0.0232 0.4679 0.120 Uiso calc R 1 A . H
H9B 0.0578 -0.0626 0.4068 0.120 Uiso calc R 1 . . H
H9C 0.0390 0.0578 0.3809 0.120 Uiso calc R 1 . . H
C10 0.7556(3) 0.4234(3) 0.1894(3) 0.0550(11) Uani d . 1 A . C
H10 0.7663 0.3665 0.1450 0.066 Uiso calc R 1 . . H
C11 0.8128(3) 0.5133(3) 0.1806(3) 0.0567(11) Uani d . 1 . . C
H11 0.8629 0.5158 0.1311 0.068 Uiso calc R 1 A . H
C12 0.7288(3) 0.5892(3) 0.3100(3) 0.0474(9) Uani d . 1 . . C
H12 0.7178 0.6471 0.3531 0.057 Uiso calc R 1 A . H
C13 0.6703(3) 0.4983(3) 0.3224(3) 0.0431(9) Uani d . 1 A . C
C14 0.5923(4) 0.4911(3) 0.4035(4) 0.0729(14) Uani d . 1 . . C
H14A 0.5227 0.4706 0.3698 0.109 Uiso calc R 1 A . H
H14B 0.5868 0.5588 0.4371 0.109 Uiso calc R 1 . . H
H14C 0.6170 0.4392 0.4560 0.109 Uiso calc R 1 . . H

loop_
_atom_site_aniso_label
_atom_site_aniso_U_11
_atom_site_aniso_U_22
_atom_site_aniso_U_33
_atom_site_aniso_U_12
_atom_site_aniso_U_13
_atom_site_aniso_U_23
Ag1 0.0514(2) 0.03933(17) 0.0486(2) -0.00173(12) 0.01345(15) -0.00054(12)
Ag2 0.0489(2) 0.04160(18) 0.0539(2) -0.00167(11) 0.01409(15) -0.00326(11)
C2 0.052(3) 0.097(4) 0.052(3) -0.001(3) 0.008(2) 0.009(3)
F1 0.178(14) 0.130(9) 0.157(13) 0.077(9) -0.029(9) 0.027(9)
F2 0.057(8) 0.27(2) 0.148(16) -0.054(11) -0.014(7) 0.042(14)
F3 0.095(10) 0.30(3) 0.047(5) 0.010(12) -0.012(5) -0.029(11)
F1' 0.089(7) 0.153(14) 0.138(12) -0.038(9) -0.046(8) 0.107(11)
F2' 0.037(6) 0.192(15) 0.068(5) 0.029(7) 0.004(5) 0.001(7)
F3' 0.092(11) 0.146(9) 0.109(14) 0.000(7) -0.036(9) -0.066(10)
C4 0.053(3) 0.099(4) 0.050(3) -0.003(3) 0.008(2) 0.000(3)
F4 0.103(11) 0.238(16) 0.040(5) -0.037(10) 0.004(5) 0.023(8)
F5 0.041(5) 0.278(18) 0.100(10) 0.050(9) -0.019(5) -0.057(11)
F6 0.132(9) 0.100(6) 0.137(10) -0.024(6) -0.020(7) -0.049(6)
F4' 0.102(8) 0.26(2) 0.077(10) 0.054(14) -0.018(7) -0.085(13)
F5' 0.130(13) 0.134(8) 0.129(13) 0.017(9) -0.053(10) 0.040(8)
F6' 0.126(11) 0.208(15) 0.091(7) -0.119(11) -0.044(9) 0.048(11)
O1 0.0488(18) 0.109(2) 0.0463(18) 0.0084(17) 0.0216(14) 0.0077(16)
O2 0.0508(18) 0.111(2) 0.0423(18) -0.0090(17) 0.0124(14) 0.0084(17)
O3 0.0451(17) 0.089(2) 0.0486(18) -0.0081(14) 0.0165(14) -0.0097(15)
O4 0.0402(17) 0.102(2) 0.0508(19) -0.0096(15) 0.0153(14) 0.0080(15)
N1 0.0431(18) 0.0381(16) 0.0489(19) -0.0053(13) 0.0109(15) -0.0026(13)
N2 0.0457(19) 0.0391(16) 0.0452(19) -0.0004(13) 0.0132(15) -0.0028(13)
N3 0.0491(19) 0.0393(16) 0.0423(18) -0.0038(13) 0.0112(15) -0.0067(13)
N4 0.0489(19) 0.0453(18) 0.055(2) -0.0056(14) 0.0175(16) -0.0048(15)
C1 0.043(2) 0.053(2) 0.040(2) -0.0050(18) 0.0127(18) 0.0043(18)
C3 0.042(2) 0.0388(18) 0.041(2) 0.0027(16) 0.0153(17) 0.0062(16)
C5 0.064(3) 0.040(2) 0.066(3) -0.0118(18) 0.031(2) -0.0025(19)
C6 0.061(3) 0.047(2) 0.059(3) -0.0052(19) 0.027(2) -0.0017(19)
C7 0.048(2) 0.0364(19) 0.064(3) -0.0097(16) 0.018(2) -0.0050(17)
C8 0.041(2) 0.0377(19) 0.049(2) -0.0037(15) 0.0160(17) -0.0020(16)
C9 0.091(4) 0.061(3) 0.099(4) -0.025(3) 0.060(3) -0.025(2)
C10 0.076(3) 0.043(2) 0.050(3) -0.002(2) 0.026(2) -0.0098(18)
C11 0.070(3) 0.047(2) 0.058(3) -0.004(2) 0.034(2) -0.0059(19)
C12 0.052(2) 0.041(2) 0.053(2) -0.0055(17) 0.0223(19) -0.0118(17)
C13 0.040(2) 0.047(2) 0.043(2) -0.0039(16) 0.0111(17) -0.0081(17)
C14 0.084(3) 0.063(3) 0.081(3) -0.024(2) 0.051(3) -0.024(2)

loop_
_atom_type_symbol
_atom_type_description
_atom_type_scat_dispersion_real
_atom_type_scat_dispersion_imag
_atom_type_scat_source
C C 0.0033 0.0016 'International Tables Vol C Tables 4.2.6.8 and 6.1.1.4'
H H 0.0000 0.0000 'International Tables Vol C Tables 4.2.6.8 and 6.1.1.4'
N N 0.0061 0.0033 'International Tables Vol C Tables 4.2.6.8 and 6.1.1.4'
O O 0.0106 0.0060 'International Tables Vol C Tables 4.2.6.8 and 6.1.1.4'
F F 0.0171 0.0103 'International Tables Vol C Tables 4.2.6.8 and 6.1.1.4'
Ag Ag -0.8971 1.1015 'International Tables Vol C Tables 4.2.6.8 and 6.1.1.4'

loop_
_geom_angle_atom_site_label_1
_geom_angle_atom_site_label_2
_geom_angle_atom_site_label_3
_geom_angle_site_symmetry_1
_geom_angle_site_symmetry_3
_geom_angle
N1 Ag1 N2 . 2 120.64(12)
N1 Ag1 O4 . 4_566 120.81(11)
N2 Ag1 O4 2 4_566 107.74(10)
N1 Ag1 O1 . . 104.43(11)
N2 Ag1 O1 2 . 106.93(11)
O4 Ag1 O1 4_566 . 90.90(10)
N3 Ag2 N4 . 2_645 120.59(12)
N3 Ag2 O2 . . 121.10(11)
N4 Ag2 O2 2_645 . 106.87(11)
N3 Ag2 O3 . . 111.87(10)
N4 Ag2 O3 2_645 . 98.86(11)
O2 Ag2 O3 . . 91.47(10)
F3 C2 F1' . . 73.3(11)
F3 C2 F3' . . 36.6(10)
F1' C2 F3' . . 107.3(11)
F3 C2 F1 . . 108.1(11)
F1' C2 F1 . . 37.3(10)
F3' C2 F1 . . 135.1(12)
F3 C2 F2 . . 107.7(12)
F1' C2 F2 . . 127.4(12)
F3' C2 F2 . . 76.5(11)
F1 C2 F2 . . 103.6(11)
F3 C2 F2' . . 127.1(11)
F1' C2 F2' . . 107.6(11)
F3' C2 F2' . . 103.4(11)
F1 C2 F2' . . 76.2(11)
F2 C2 F2' . . 29.4(14)
F3 C2 C1 . . 115.0(10)
F1' C2 C1 . . 113.1(6)
F3' C2 C1 . . 112.2(10)
F1 C2 C1 . . 108.8(8)
F2 C2 C1 . . 113.1(10)
F2' C2 C1 . . 112.6(8)
F5 C4 F4 . . 105.7(9)
F5 C4 F6' . . 56.3(8)
F4 C4 F6' . . 128.5(9)
F5 C4 F5' . . 51.3(8)
F4 C4 F5' . . 63.5(8)
F6' C4 F5' . . 105.5(10)
F5 C4 F4' . . 127.6(9)
F4 C4 F4' . . 40.6(9)
F6' C4 F4' . . 107.9(12)
F5' C4 F4' . . 102.1(10)
F5 C4 F6 . . 106.4(9)
F4 C4 F6 . . 102.7(9)
F6' C4 F6 . . 52.8(10)
F5' C4 F6 . . 141.2(8)
F4' C4 F6 . . 64.3(10)
F5 C4 C3 . . 118.2(6)
F4 C4 C3 . . 114.9(7)
F6' C4 C3 . . 115.8(6)
F5' C4 C3 . . 111.0(7)
F4' C4 C3 . . 113.4(8)
F6 C4 C3 . . 107.6(6)
C1 O1 Ag1 . . 108.2(2)
C1 O2 Ag2 . . 143.7(3)
C3 O3 Ag2 . . 109.4(3)
C3 O4 Ag1 . 4_665 143.1(3)
C5 N1 C8 . . 116.2(3)
C5 N1 Ag1 . . 118.2(2)
C8 N1 Ag1 . . 125.5(2)
C7 N2 C6 . . 116.5(3)
C7 N2 Ag1 . 2_545 119.5(2)
C6 N2 Ag1 . 2_545 123.8(2)
C13 N3 C10 . . 116.8(3)
C13 N3 Ag2 . . 126.7(2)
C10 N3 Ag2 . . 116.4(2)
C12 N4 C11 . . 115.8(3)
C12 N4 Ag2 . 2_655 120.2(2)
C11 N4 Ag2 . 2_655 124.0(2)
O2 C1 O1 . . 128.2(4)
O2 C1 C2 . . 117.9(4)
O1 C1 C2 . . 113.9(4)
O4 C3 O3 . . 128.7(4)
O4 C3 C4 . . 118.2(4)
O3 C3 C4 . . 113.0(4)
N1 C5 C6 . . 123.2(3)
N1 C5 H5 . . 118.4
C6 C5 H5 . . 118.4
N2 C6 C5 . . 120.9(4)
N2 C6 H6 . . 119.5
C5 C6 H6 . . 119.5
N2 C7 C8 . . 122.9(3)
N2 C7 H7 . . 118.6
C8 C7 H7 . . 118.6
N1 C8 C7 . . 120.2(3)
N1 C8 C9 . . 117.9(3)
C7 C8 C9 . . 121.9(3)
C8 C9 H9A . . 109.5
C8 C9 H9B . . 109.5
H9A C9 H9B . . 109.5
C8 C9 H9C . . 109.5
H9A C9 H9C . . 109.5
H9B C9 H9C . . 109.5
N3 C10 C11 . . 121.6(3)
N3 C10 H10 . . 119.2
C11 C10 H10 . . 119.2
N4 C11 C10 . . 122.5(4)
N4 C11 H11 . . 118.7
C10 C11 H11 . . 118.7
N4 C12 C13 . . 123.3(3)
N4 C12 H12 . . 118.4
C13 C12 H12 . . 118.4
N3 C13 C12 . . 120.0(3)
N3 C13 C14 . . 118.6(3)
C12 C13 C14 . . 121.4(3)
C13 C14 H14A . . 109.5
C13 C14 H14B . . 109.5
H14A C14 H14B . . 109.5
C13 C14 H14C . . 109.5
H14A C14 H14C . . 109.5
H14B C14 H14C . . 109.5

loop_
_geom_bond_atom_site_label_1
_geom_bond_atom_site_label_2
_geom_bond_site_symmetry_2
_geom_bond_distance
Ag1 N1 . 2.285(3)
Ag1 N2 2 2.304(3)
Ag1 O4 4_566 2.389(3)
Ag1 O1 . 2.394(3)
Ag2 N3 . 2.271(3)
Ag2 N4 2_645 2.321(3)
Ag2 O2 . 2.376(3)
Ag2 O3 . 2.399(3)
C2 F3 . 1.238(13)
C2 F1' . 1.282(11)
C2 F3' . 1.302(13)
C2 F1 . 1.308(13)
C2 F2 . 1.313(12)
C2 F2' . 1.315(11)
C2 C1 . 1.534(6)
C4 F5 . 1.235(8)
C4 F4 . 1.266(9)
C4 F6' . 1.269(9)
C4 F5' . 1.293(10)
C4 F4' . 1.317(11)
C4 F6 . 1.371(9)
C4 C3 . 1.527(6)
O1 C1 . 1.233(4)
O2 C1 . 1.222(4)
O3 C3 . 1.240(4)
O4 C3 . 1.213(5)
O4 Ag1 4_665 2.389(3)
N1 C5 . 1.329(4)
N1 C8 . 1.337(4)
N2 C7 . 1.321(4)
N2 C6 . 1.331(4)
N2 Ag1 2_545 2.304(3)
N3 C13 . 1.336(4)
N3 C10 . 1.347(4)
N4 C12 . 1.325(4)
N4 C11 . 1.328(4)
N4 Ag2 2_655 2.321(3)
C5 C6 . 1.361(5)
C5 H5 . 0.9300
C6 H6 . 0.9300
C7 C8 . 1.383(5)
C7 H7 . 0.9300
C8 C9 . 1.501(5)
C9 H9A . 0.9600
C9 H9B . 0.9600
C9 H9C . 0.9600
C10 C11 . 1.351(5)
C10 H10 . 0.9300
C11 H11 . 0.9300
C12 C13 . 1.377(5)
C12 H12 . 0.9300
C13 C14 . 1.488(5)
C14 H14A . 0.9600
C14 H14B . 0.9600
C14 H14C . 0.9600
